data_7011896
loop_
_publ_author_name
'Makhankova, Valeriya G.'
'Vassilyeva, Olga Yu.'
'Kokozay, Volodymyr N.'
'Skelton, Brian W.'
'Sorace, Lorenzo'
'Gatteschi, Dante'

_publ_section_title
;
 Novel polynuclear CuII/CoII complexes constructed from one and two
 Cu2Co triangles with antiferromagnetic exchange coupling
;
_journal_issue 22
_journal_name_full 'Journal of the Chemical Society, Dalton Transactions'
_journal_page_first 4253
_journal_paper_doi 10.1039/b205389f
_journal_year 2002
_chemical_formula_sum 'C28 H68 Br4 Co2 Cu4 N8 O8'
_chemical_formula_weight 1336.56
_chemical_name_systematic
; 
? 
;
_space_group_IT_number 14
_symmetry_space_group_name_Hall '-P 2yn'
_symmetry_space_group_name_H-M 'P 1 21/n 1'
_atom_sites_solution_hydrogens geom
_atom_sites_solution_primary direct
_atom_sites_solution_secondary difmap
_audit_creation_method SHELXL
_cell_angle_alpha 90.00
_cell_angle_beta 91.54(3)
_cell_angle_gamma 90.00
_cell_formula_units_Z 2
_cell_length_a 10.408(2)
_cell_length_b 10.631(2)
_cell_length_c 22.474(4)
_cell_measurement_temperature 293(2)
_cell_volume 2485.8(8)
_computing_structure_refinement 'SHELXL-93 (Sheldrick, 1993)'
_computing_structure_solution 'SHELXS-86 (Sheldrick, 1990)'
_diffrn_ambient_temperature 293(2)
_diffrn_radiation_monochromator graphite
_diffrn_radiation_source 'fine-focus sealed tube'
_diffrn_radiation_type MoK\a
_diffrn_radiation_wavelength 0.71073
_diffrn_reflns_av_R_equivalents 0.0831
_diffrn_reflns_av_sigmaI/netI 0.1487
_diffrn_reflns_limit_h_max 12
_diffrn_reflns_limit_h_min 0
_diffrn_reflns_limit_k_max 12
_diffrn_reflns_limit_k_min 0
_diffrn_reflns_limit_l_max 26
_diffrn_reflns_limit_l_min -26
_diffrn_reflns_number 4630
_diffrn_reflns_theta_max 24.99
_diffrn_reflns_theta_min 1.81
_exptl_absorpt_coefficient_mu 5.593
_exptl_crystal_density_diffrn 1.786
_exptl_crystal_F_000 1332
_exptl_crystal_size_max 0.48
_exptl_crystal_size_mid 0.43
_exptl_crystal_size_min 0.40
_refine_diff_density_max 1.194
_refine_diff_density_min -0.718
_refine_diff_density_rms 0.165
_refine_ls_extinction_method none
_refine_ls_goodness_of_fit_all 1.053
_refine_ls_goodness_of_fit_obs 1.213
_refine_ls_matrix_type full
_refine_ls_number_parameters 248
_refine_ls_number_reflns 3660
_refine_ls_number_restraints 0
_refine_ls_restrained_S_all 1.077
_refine_ls_restrained_S_obs 1.213
_refine_ls_R_factor_all 0.1761
_refine_ls_R_factor_obs 0.0796
_refine_ls_shift/esd_max -0.104
_refine_ls_shift/esd_mean 0.006
_refine_ls_structure_factor_coef Fsqd
_refine_ls_weighting_details 'w=1/[\s^2^(Fo^2^)+(0.0658P)^2^+0.0000P] where P=(Fo^2^+2Fc^2^)/3'
_refine_ls_weighting_scheme calc
_refine_ls_wR_factor_all 0.1840
_refine_ls_wR_factor_obs 0.1445
_reflns_number_observed 2220
_reflns_number_total 4371
_reflns_observed_criterion >2sigma(I)
_cod_data_source_file b205389f.txt
_cod_data_source_block LE351
_cod_depositor_comments
;
The following automatic conversions were performed:

'_refine_ls_weighting_scheme' value 'calc
w=1/[\s^2^(Fo^2^)+(0.0658P)^2^+0.0000P] where P=(Fo^2^+2Fc^2^)/3' was
changed to 'calc'. New tag '_refine_ls_weighting_details' was
created. The value of the new tag was set to
'w=1/[\s^2^(Fo^2^)+(0.0658P)^2^+0.0000P] where P=(Fo^2^+2Fc^2^)/3'.

Automatic conversion script
Id: cif_fix_values 3143 2015-03-26 13:38:13Z robertas 
;
_cod_database_code 7011896

loop_
_symmetry_equiv_pos_as_xyz
'x, y, z'
'-x+1/2, y+1/2, -z+1/2'
'-x, -y, -z'
'x-1/2, -y-1/2, z-1/2'

loop_
_atom_site_aniso_label
_atom_site_aniso_U_11
_atom_site_aniso_U_22
_atom_site_aniso_U_33
_atom_site_aniso_U_23
_atom_site_aniso_U_13
_atom_site_aniso_U_12
Br1 0.0473(9) 0.0432(9) 0.0421(8) -0.0026(7) -0.0132(7) -0.0037(8)
Br2 0.0704(12) 0.0485(10) 0.0559(10) -0.0024(8) -0.0052(9) 0.0237(9)
Cu1 0.0407(11) 0.0360(10) 0.0306(9) 0.0050(8) -0.0079(8) 0.0054(9)
Cu2 0.0393(11) 0.0287(9) 0.0411(10) -0.0017(8) -0.0038(8) -0.0012(8)
Co3 0.0336(11) 0.0432(12) 0.0349(10) 0.0032(9) -0.0025(8) 0.0057(9)
O1 0.041(6) 0.062(7) 0.038(5) 0.033(5) -0.011(5) 0.001(5)
O2 0.030(6) 0.052(6) 0.039(5) 0.003(5) -0.006(4) -0.002(5)
O3 0.046(6) 0.036(6) 0.057(6) -0.003(5) -0.003(5) 0.002(5)
O4 0.040(6) 0.026(5) 0.029(5) -0.001(4) -0.012(5) 0.002(4)
N1 0.055(8) 0.047(8) 0.033(7) 0.010(6) -0.010(6) 0.000(7)
N2 0.062(9) 0.078(10) 0.032(7) 0.002(7) 0.016(7) -0.009(8)
N3 0.045(8) 0.032(7) 0.070(9) -0.008(7) 0.001(7) -0.005(6)
C1 0.045(10) 0.080(12) 0.049(10) 0.013(9) 0.006(8) 0.006(9)
C2 0.058(10) 0.052(10) 0.029(8) 0.011(7) -0.001(7) 0.005(8)
C3 0.084(12) 0.031(9) 0.051(10) 0.017(8) -0.018(9) -0.001(9)
C4 0.054(11) 0.052(10) 0.064(11) 0.017(9) -0.008(9) 0.010(8)
C5 0.036(9) 0.107(15) 0.049(10) -0.009(10) -0.003(8) -0.005(10)
C6 0.070(13) 0.142(20) 0.057(12) 0.023(13) -0.004(10) 0.022(13)
C7 0.074(15) 0.179(25) 0.079(14) -0.033(16) 0.013(11) 0.031(16)
C8 0.044(12) 0.147(22) 0.154(21) 0.072(19) 0.035(12) 0.020(13)
C9 0.059(12) 0.067(13) 0.079(13) -0.029(10) 0.004(10) 0.032(10)
C10 0.092(15) 0.038(10) 0.084(13) -0.008(10) -0.018(12) 0.010(10)
C11 0.101(14) 0.033(9) 0.073(12) 0.018(9) -0.021(11) -0.008(9)
C12 0.056(12) 0.065(12) 0.117(16) 0.020(11) -0.005(11) -0.019(10)
N4 0.150(22) 0.189(25) 0.112(18) -0.015(16) -0.023(16) -0.020(20)
C13 0.093(19) 0.081(17) 0.134(24) 0.013(16) -0.001(16) -0.009(14)
C14 0.108(20) 0.148(25) 0.149(23) -0.020(20) -0.042(18) 0.011(18)

loop_
_atom_site_label
_atom_site_type_symbol
_atom_site_fract_x
_atom_site_fract_y
_atom_site_fract_z
_atom_site_U_iso_or_equiv
_atom_site_thermal_displace_type
_atom_site_occupancy
_atom_site_calc_flag
_atom_site_refinement_flags
_atom_site_disorder_group
Br1 Br 0.21060(14) 0.94581(14) 0.86019(6) 0.0445(4) Uani 1 d . .
Br2 Br 0.2100(2) 1.2908(2) 0.94466(7) 0.0584(5) Uani 1 d . .
Cu1 Cu 0.3484(2) 1.1612(2) 0.88278(7) 0.0360(4) Uani 1 d . .
Cu2 Cu 0.3721(2) 0.8966(2) 0.95794(7) 0.0364(4) Uani 1 d . .
Co3 Co 0.6099(2) 1.0203(2) 0.90262(8) 0.0373(5) Uani 1 d . .
O1 O 0.5121(8) 1.1254(9) 0.8475(4) 0.047(3) Uani 1 d . .
O2 O 0.7190(8) 1.0728(9) 0.9704(4) 0.040(2) Uani 1 d . .
O3 O 0.5284(9) 0.8594(9) 0.9175(4) 0.046(3) Uani 1 d . .
O4 O 0.4271(8) 1.0723(8) 0.9504(4) 0.032(2) Uani 1 d . .
N1 N 0.3126(12) 1.2498(11) 0.8043(5) 0.045(3) Uani 1 d . .
N2 N 0.7903(12) 0.9804(13) 0.8644(5) 0.057(4) Uani 1 d . .
N3 N 0.3486(11) 0.7070(10) 0.9592(6) 0.049(3) Uani 1 d . .
C1 C 0.5216(14) 1.1548(16) 0.7867(6) 0.058(5) Uani 1 d . .
H1A H 0.5627 1.0838 0.7652 0.080 Uiso 1 d R .
H1B H 0.5748 1.2323 0.7818 0.080 Uiso 1 d R .
C2 C 0.3873(14) 1.1794(14) 0.7626(6) 0.046(4) Uani 1 d . .
H2A H 0.3887 1.2248 0.7237 0.080 Uiso 1 d R .
H2B H 0.3439 1.0965 0.7559 0.080 Uiso 1 d R .
C3 C 0.3581(15) 1.3805(13) 0.8094(6) 0.056(4) Uani 1 d . .
H3A H 0.4483 1.3807 0.8259 0.080 Uiso 1 d R .
H3B H 0.3029 1.4305 0.8365 0.080 Uiso 1 d R .
H3C H 0.3568 1.4214 0.7693 0.080 Uiso 1 d R .
C4 C 0.1758(14) 1.2532(15) 0.7854(7) 0.057(4) Uani 1 d . .
H4A H 0.1223 1.2934 0.8164 0.080 Uiso 1 d R .
H4B H 0.1468 1.1649 0.7777 0.080 Uiso 1 d R .
H4C H 0.1675 1.3005 0.7470 0.080 Uiso 1 d R .
C5 C 0.8469(14) 1.0361(18) 0.9692(7) 0.064(5) Uani 1 d . .
H5A H 0.8741 1.0000 1.0087 0.080 Uiso 1 d R .
H5B H 0.9021 1.1110 0.9614 0.080 Uiso 1 d R .
C6 C 0.8650(17) 0.9392(20) 0.9186(7) 0.090(7) Uani 1 d . .
H6A H 0.9579 0.9304 0.9091 0.080 Uiso 1 d R .
H6B H 0.8321 0.8555 0.9317 0.080 Uiso 1 d R .
C7 C 0.8027(18) 0.8828(23) 0.8207(8) 0.110(8) Uani 1 d . .
H7A H 0.7664 0.8035 0.8374 0.080 Uiso 1 d R .
H7B H 0.8951 0.8695 0.8113 0.080 Uiso 1 d R .
H7C H 0.7549 0.9054 0.7830 0.080 Uiso 1 d R .
C8 C 0.8444(17) 1.0873(21) 0.8375(10) 0.114(9) Uani 1 d . .
H8A H 0.9326 1.0690 0.8233 0.080 Uiso 1 d R .
H8B H 0.8482 1.1558 0.8680 0.080 Uiso 1 d R .
H8C H 0.7879 1.1163 0.8035 0.080 Uiso 1 d R .
C9 C 0.5438(16) 0.7330(16) 0.9024(7) 0.068(5) Uani 1 d . .
H9A H 0.6068 0.6930 0.9309 0.080 Uiso 1 d R .
H9B H 0.5779 0.7252 0.8614 0.080 Uiso 1 d R .
C10 C 0.4181(17) 0.6665(15) 0.9066(8) 0.072(5) Uani 1 d . .
H10A H 0.3652 0.6856 0.8700 0.080 Uiso 1 d R .
H10B H 0.4319 0.5735 0.9085 0.080 Uiso 1 d R .
C11 C 0.4016(17) 0.6506(14) 1.0157(7) 0.069(5) Uani 1 d . .
H11A H 0.3696 0.5627 1.0206 0.080 Uiso 1 d R .
H11B H 0.3765 0.7029 1.0505 0.080 Uiso 1 d R .
H11C H 0.4976 0.6503 1.0141 0.080 Uiso 1 d R .
C12 C 0.2118(15) 0.6672(17) 0.9540(8) 0.080(6) Uani 1 d . .
H12A H 0.1593 0.7140 0.9833 0.080 Uiso 1 d R .
H12B H 0.2062 0.5745 0.9609 0.080 Uiso 1 d R .
H12C H 0.1796 0.6840 0.9124 0.080 Uiso 1 d R .
N4 N 0.2730(23) 0.5359(25) 1.1606(10) 0.151(9) Uani 1 d . .
C13 C 0.1839(25) 0.5107(23) 1.1325(13) 0.103(8) Uani 1 d . .
C14 C 0.0795(21) 0.4728(25) 1.0948(10) 0.136(10) Uani 1 d . .
H14A H 0.0026 0.5274 1.1007 0.080 Uiso 1 d R .
H14B H 0.1050 0.4771 1.0523 0.080 Uiso 1 d R .
H14C H 0.0580 0.3839 1.1052 0.080 Uiso 1 d R .
H4O H 0.4167(118) 1.1150(116) 0.9782(50) 0.034(43) Uiso 1 d . .

loop_
_atom_type_symbol
_atom_type_description
_atom_type_scat_dispersion_real
_atom_type_scat_dispersion_imag
_atom_type_scat_source
C C 0.0033 0.0016 'International Tables Vol C Tables 4.2.6.8 and 6.1.1.4'
H H 0.0000 0.0000 'International Tables Vol C Tables 4.2.6.8 and 6.1.1.4'
N N 0.0061 0.0033 'International Tables Vol C Tables 4.2.6.8 and 6.1.1.4'
O O 0.0106 0.0060 'International Tables Vol C Tables 4.2.6.8 and 6.1.1.4'
Co Co 0.3494 0.9721 'International Tables Vol C Tables 4.2.6.8 and 6.1.1.4'
Cu Cu 0.3201 1.2651 'International Tables Vol C Tables 4.2.6.8 and 6.1.1.4'
Br Br -0.2901 2.4595 'International Tables Vol C Tables 4.2.6.8 and 6.1.1.4'

loop_
_geom_angle_atom_site_label_1
_geom_angle_atom_site_label_2
_geom_angle_atom_site_label_3
_geom_angle
_geom_angle_site_symmetry_1
_geom_angle_site_symmetry_3
_geom_angle_publ_flag
Cu1 Br1 Cu2 73.07(6) . . ?
O1 Cu1 O4 82.4(4) . . ?
O1 Cu1 N1 83.0(4) . . ?
O4 Cu1 N1 165.3(5) . . ?
O1 Cu1 Br2 151.6(3) . . ?
O4 Cu1 Br2 94.1(3) . . ?
N1 Cu1 Br2 97.8(4) . . ?
O1 Cu1 Br1 102.8(3) . . ?
O4 Cu1 Br1 86.9(3) . . ?
N1 Cu1 Br1 98.3(3) . . ?
Br2 Cu1 Br1 105.17(8) . . ?
O3 Cu2 O2 150.9(4) . 3_677 ?
O3 Cu2 O4 84.4(4) . . ?
O2 Cu2 O4 93.6(4) 3_677 . ?
O3 Cu2 N3 84.6(5) . . ?
O2 Cu2 N3 95.4(5) 3_677 . ?
O4 Cu2 N3 169.0(5) . . ?
O3 Cu2 Br1 99.6(3) . . ?
O2 Cu2 Br1 109.2(3) 3_677 . ?
O4 Cu2 Br1 85.7(2) . . ?
N3 Cu2 Br1 97.3(4) . . ?
O1 Co3 O3 113.2(4) . . ?
O1 Co3 O2 128.1(4) . . ?
O3 Co3 O2 111.3(4) . . ?
O1 Co3 N2 108.1(4) . . ?
O3 Co3 N2 106.7(5) . . ?
O2 Co3 N2 82.6(4) . . ?
O1 Co3 O4 74.4(3) . . ?
O3 Co3 O4 76.0(4) . . ?
O2 Co3 O4 92.2(3) . . ?
N2 Co3 O4 174.7(4) . . ?
C1 O1 Cu1 116.1(8) . . ?
C1 O1 Co3 134.4(9) . . ?
Cu1 O1 Co3 107.7(4) . . ?
C5 O2 Cu2 124.0(8) . 3_677 ?
C5 O2 Co3 116.2(8) . . ?
Cu2 O2 Co3 114.3(4) 3_677 . ?
C9 O3 Cu2 114.6(9) . . ?
C9 O3 Co3 138.8(10) . . ?
Cu2 O3 Co3 106.2(4) . . ?
Cu1 O4 Cu2 114.2(4) . . ?
Cu1 O4 Co3 95.1(4) . . ?
Cu2 O4 Co3 93.4(4) . . ?
Cu1 O4 H4O 106.1(90) . . ?
Cu2 O4 H4O 115.9(94) . . ?
Co3 O4 H4O 130.7(96) . . ?
C2 N1 C3 111.2(12) . . ?
C2 N1 C4 111.0(11) . . ?
C3 N1 C4 107.8(12) . . ?
C2 N1 Cu1 103.6(8) . . ?
C3 N1 Cu1 108.7(8) . . ?
C4 N1 Cu1 114.6(9) . . ?
C8 N2 C7 104.2(15) . . ?
C8 N2 C6 112.4(15) . . ?
C7 N2 C6 106.9(15) . . ?
C8 N2 Co3 112.3(11) . . ?
C7 N2 Co3 121.1(11) . . ?
C6 N2 Co3 100.0(9) . . ?
C10 N3 C11 112.8(12) . . ?
C10 N3 C12 110.2(13) . . ?
C11 N3 C12 106.5(12) . . ?
C10 N3 Cu2 102.6(9) . . ?
C11 N3 Cu2 111.5(9) . . ?
C12 N3 Cu2 113.4(10) . . ?
O1 C1 C2 107.4(11) . . ?
O1 C1 H1A 110.2 . . ?
C2 C1 H1A 111.2 . . ?
O1 C1 H1B 110.1 . . ?
C2 C1 H1B 109.1 . . ?
H1A C1 H1B 108.9 . . ?
N1 C2 C1 111.5(11) . . ?
N1 C2 H2A 109.8 . . ?
C1 C2 H2A 111.3 . . ?
N1 C2 H2B 107.8 . . ?
C1 C2 H2B 108.2 . . ?
H2A C2 H2B 108.1 . . ?
N1 C3 H3A 109.1 . . ?
N1 C3 H3B 111.1 . . ?
H3A C3 H3B 108.9 . . ?
N1 C3 H3C 110.1 . . ?
H3A C3 H3C 108.9 . . ?
H3B C3 H3C 108.8 . . ?
N1 C4 H4A 111.2 . . ?
N1 C4 H4B 108.1 . . ?
H4A C4 H4B 110.5 . . ?
N1 C4 H4C 108.8 . . ?
H4A C4 H4C 110.5 . . ?
H4B C4 H4C 107.7 . . ?
O2 C5 C6 109.6(12) . . ?
O2 C5 H5A 109.8 . . ?
C6 C5 H5A 111.0 . . ?
O2 C5 H5B 109.6 . . ?
C6 C5 H5B 108.6 . . ?
H5A C5 H5B 108.2 . . ?
N2 C6 C5 109.4(15) . . ?
N2 C6 H6A 109.8 . . ?
C5 C6 H6A 110.8 . . ?
N2 C6 H6B 109.0 . . ?
C5 C6 H6B 109.1 . . ?
H6A C6 H6B 108.7 . . ?
N2 C7 H7A 108.2 . . ?
N2 C7 H7B 110.6 . . ?
H7A C7 H7B 109.6 . . ?
N2 C7 H7C 110.7 . . ?
H7A C7 H7C 109.6 . . ?
H7B C7 H7C 108.3 . . ?
N2 C8 H8A 111.2 . . ?
N2 C8 H8B 107.6 . . ?
H8A C8 H8B 109.93 . . ?
N2 C8 H8C 110.0 . . ?
H8A C8 H8C 109.9 . . ?
H8B C8 H8C 108.1 . . ?
O3 C9 C10 109.5(12) . . ?
O3 C9 H9A 109.3 . . ?
C10 C9 H9A 108.6 . . ?
O3 C9 H9B 110.5 . . ?
C10 C9 H9B 110.7 . . ?
H9A C9 H9B 108.2 . . ?
N3 C10 C9 111.4(13) . . ?
N3 C10 H10A 109.3 . . ?
C9 C10 H10A 108.4 . . ?
N3 C10 H10B 109.3 . . ?
C9 C10 H10B 110.3 . . ?
H10A C10 H10B 108.2 . . ?
N3 C11 H11A 110.6 . . ?
N3 C11 H11B 110.1 . . ?
H11A C11 H11B 109.7 . . ?
N3 C11 H11C 108.5 . . ?
H11A C11 H11C 109.7 . . ?
H11B C11 H11C 108.2 . . ?
N3 C12 H12A 110.2 . . ?
N3 C12 H12B 109.1 . . ?
H12A C12 H12B 110.7 . . ?
N3 C12 H12C 108.6 . . ?
H12A C12 H12C 110.6 . . ?
H12B C12 H12C 107.6 . . ?
N4 C13 C14 175.4(31) . . ?
C13 C14 H14A 111.1 . . ?
C13 C14 H14B 109.8 . . ?
H14A C14 H14B 109.5 . . ?
C13 C14 H14C 107.5 . . ?
H14A C14 H14C 109.47 . . ?
H14B C14 H14C 109.5 . . ?

loop_
_geom_bond_atom_site_label_1
_geom_bond_atom_site_label_2
_geom_bond_distance
_geom_bond_site_symmetry_2
_geom_bond_publ_flag
Br1 Cu1 2.742(2) . ?
Br1 Cu2 2.780(2) . ?
Br2 Cu1 2.453(2) . ?
Cu1 O1 1.936(9) . ?
Cu1 O4 1.951(8) . ?
Cu1 N1 2.025(10) . ?
Cu2 O3 1.925(9) . ?
Cu2 O2 1.918(9) 3_677 ?
Cu2 O4 1.963(9) . ?
Cu2 N3 2.030(11) . ?
Co3 O1 1.936(8) . ?
Co3 O3 1.943(9) . ?
Co3 O2 1.957(8) . ?
Co3 N2 2.129(13) . ?
Co3 O4 2.277(10) . ?
O1 C1 1.407(15) . ?
O2 C5 1.39(2) . ?
O2 Cu2 1.918(9) 3_677 ?
O3 C9 1.40(2) . ?
O4 H4O 0.78(11) . ?
N1 C2 1.44(2) . ?
N1 C3 1.47(2) . ?
N1 C4 1.48(2) . ?
N2 C8 1.41(2) . ?
N2 C7 1.44(2) . ?
N2 C6 1.49(2) . ?
N3 C10 1.47(2) . ?
N3 C11 1.50(2) . ?
N3 C12 1.49(2) . ?
C1 C2 1.51(2) . ?
C1 H1A 1.00 . ?
C1 H1B 1.00 . ?
C2 H2A 1.00 . ?
C2 H2B 1.00 . ?
C3 H3A 1.00 . ?
C3 H3B 1.00 . ?
C3 H3C 1.00 . ?
C4 H4A 1.00 . ?
C4 H4B 1.00 . ?
C4 H4C 1.00 . ?
C5 C6 1.55(2) . ?
C5 H5A 1.00 . ?
C5 H5B 1.00 . ?
C6 H6A 1.00 . ?
C6 H6B 1.00 . ?
C7 H7A 1.00 . ?
C7 H7B 1.00 . ?
C7 H7C 1.00 . ?
C8 H8A 1.00 . ?
C8 H8B 1.00 . ?
C8 H8C 1.00 . ?
C9 C10 1.49(2) . ?
C9 H9A 1.00 . ?
C9 H9B 1.00 . ?
C10 H10A 1.00 . ?
C10 H10B 1.00 . ?
C11 H11A 1.00 . ?
C11 H11B 1.00 . ?
C11 H11C 1.00 . ?
C12 H12A 1.00 . ?
C12 H12B 1.00 . ?
C12 H12C 1.00 . ?
N4 C13 1.14(3) . ?
C13 C14 1.42(3) . ?
C14 H14A 1.00 . ?
C14 H14B 1.00 . ?
C14 H14C 1.00 . ?
